data_4518121
loop_
_publ_author_name
'Takaya, Jun'
'Ogawa, Koki'
'Nakaya, Ryota'
'Iwasawa, Nobuharu'

_publ_section_title
;
 Rhodium-Catalyzed Chemoselective Hydrosilylation of Nitriles to an Imine
 Oxidation Level Enabled by a Pincer-type Group 13 Metallylene Ligand
;
_journal_issue 20
_journal_name_full 'ACS Catalysis'
_journal_page_first 12223
_journal_page_last 12228
_journal_paper_doi 10.1021/acscatal.0c02779
_journal_volume 10
_journal_year 2020
_chemical_formula_moiety 'C43 H37 Cl3 In N3 O P2 Rh', 'C4 H8 O In Cl4'
_chemical_formula_sum 'C47 H45 Cl7 In2 N3 O2 P2 Rh'
_chemical_formula_weight 1326.50
_space_group_crystal_system triclinic
_space_group_IT_number 2
_space_group_name_Hall '-P 1'
_space_group_name_H-M_alt 'P -1'
_atom_sites_solution_hydrogens geom
_atom_sites_solution_primary dual
_atom_sites_solution_secondary difmap
_audit_creation_method SHELXL-2018/3
_cell_angle_alpha 83.4699(17)
_cell_angle_beta 80.9723(15)
_cell_angle_gamma 86.2699(13)
_cell_formula_units_Z 2
_cell_length_a 12.43890(10)
_cell_length_b 13.5826(3)
_cell_length_c 15.0995(3)
_cell_measurement_reflns_used 21278
_cell_measurement_temperature 123(2)
_cell_measurement_theta_max 76.3470
_cell_measurement_theta_min 2.9770
_cell_volume 2500.25(8)
_computing_cell_refinement 'CrysAlisPro 1.171.39.46e (Rigaku OD, 2018)'
_computing_data_collection 'CrysAlisPro 1.171.39.46e (Rigaku OD, 2018)'
_computing_data_reduction 'CrysAlisPro 1.171.39.46e (Rigaku OD, 2018)'
_computing_molecular_graphics Yadokari-XG
_computing_publication_material Yadokari-XG
_computing_structure_refinement 'SHELXL-2018/3 (Sheldrick, 2018)'
_computing_structure_solution 'SHELXT-2018/2 (Sheldrick, 2018)'
_diffrn_ambient_temperature 123(2)
_diffrn_measured_fraction_theta_full 1.000
_diffrn_measured_fraction_theta_max 0.986
_diffrn_measurement_device_type 'XtaLAB Synergy R, DW system, HyPix'
_diffrn_measurement_method '\w scans'
_diffrn_radiation_type CuK\a
_diffrn_radiation_wavelength 1.54184
_diffrn_reflns_av_R_equivalents 0.0325
_diffrn_reflns_av_unetI/netI 0.0321
_diffrn_reflns_Laue_measured_fraction_full 1.000
_diffrn_reflns_Laue_measured_fraction_max 0.986
_diffrn_reflns_limit_h_max 15
_diffrn_reflns_limit_h_min -15
_diffrn_reflns_limit_k_max 16
_diffrn_reflns_limit_k_min -16
_diffrn_reflns_limit_l_max 19
_diffrn_reflns_limit_l_min -14
_diffrn_reflns_number 35692
_diffrn_reflns_point_group_measured_fraction_full 1.000
_diffrn_reflns_point_group_measured_fraction_max 0.986
_diffrn_reflns_theta_full 67.684
_diffrn_reflns_theta_max 76.606
_diffrn_reflns_theta_min 2.980
_diffrn_source 'Rotating-anode X-ray tube'
_exptl_absorpt_coefficient_mu 14.328
_exptl_absorpt_correction_T_max 1.00000
_exptl_absorpt_correction_T_min 0.76761
_exptl_absorpt_correction_type multi-scan
_exptl_absorpt_process_details
;
CrysAlisPro 1.171.39.46e (Rigaku Oxford Diffraction, 2018)
Empirical absorption correction using spherical harmonics,
 implemented in SCALE3 ABSPACK scaling algorithm.
;
_exptl_crystal_colour orange
_exptl_crystal_density_diffrn 1.762
_exptl_crystal_description prism
_exptl_crystal_F_000 1312
_exptl_crystal_size_max 0.050
_exptl_crystal_size_mid 0.040
_exptl_crystal_size_min 0.040
_refine_diff_density_max 0.600
_refine_diff_density_min -0.607
_refine_diff_density_rms 0.083
_refine_ls_extinction_method none
_refine_ls_goodness_of_fit_ref 1.079
_refine_ls_hydrogen_treatment constr
_refine_ls_matrix_type full
_refine_ls_number_parameters 596
_refine_ls_number_reflns 10365
_refine_ls_number_restraints 0
_refine_ls_restrained_S_all 1.079
_refine_ls_R_factor_all 0.0285
_refine_ls_R_factor_gt 0.0255
_refine_ls_shift/su_max 0.002
_refine_ls_shift/su_mean 0.000
_refine_ls_structure_factor_coef Fsqd
_refine_ls_weighting_details 'w=1/[\s^2^(Fo^2^)+(0.0217P)^2^+2.7467P] where P=(Fo^2^+2Fc^2^)/3'
_refine_ls_weighting_scheme calc
_refine_ls_wR_factor_gt 0.0612
_refine_ls_wR_factor_ref 0.0624
_reflns_Friedel_coverage 0.000
_reflns_number_gt 9553
_reflns_number_total 10365
_reflns_threshold_expression 'I > 2\s(I)'
_cod_data_source_file cs0c02779_si_002.cif
_cod_data_source_block 2-In
_cod_depositor_comments 'Adding full bibliography for 4518119--4518122.cif.'
_cod_database_code 4518121
_shelx_shelxl_version_number 2018/3
_shelx_space_group_comment
;
The symmetry employed for this shelxl refinement is uniquely defined
by the following loop, which should always be used as a source of
symmetry information in preference to the above space-group names.
They are only intended as comments.
;
_shelx_estimated_absorpt_t_min 0.534
_shelx_estimated_absorpt_t_max 0.598

loop_
_space_group_symop_operation_xyz
'x, y, z'
'-x, -y, -z'

loop_
_atom_site_label
_atom_site_type_symbol
_atom_site_fract_x
_atom_site_fract_y
_atom_site_fract_z
_atom_site_U_iso_or_equiv
_atom_site_adp_type
_atom_site_occupancy
_atom_site_site_symmetry_order
_atom_site_calc_flag
_atom_site_refinement_flags_posn
_atom_site_refinement_flags_adp
_atom_site_refinement_flags_occupancy
_atom_site_disorder_assembly
_atom_site_disorder_group
Rh1 Rh 1.05994(2) 0.24968(2) 0.29193(2) 0.01652(5) Uani 1 1 d . . . . .
In1 In 0.94074(2) 0.15414(2) 0.21735(2) 0.01718(5) Uani 1 1 d . . . . .
P1 P 0.90789(5) 0.25177(5) 0.40516(4) 0.01809(12) Uani 1 1 d . . . . .
P2 P 1.18923(5) 0.22374(5) 0.16568(4) 0.01829(12) Uani 1 1 d . . . . .
Cl1 Cl 0.81704(5) 0.22562(5) 0.11823(4) 0.02674(13) Uani 1 1 d . . . . .
Cl2 Cl 1.09389(5) 0.08332(4) 0.34748(4) 0.02172(12) Uani 1 1 d . . . . .
Cl3 Cl 1.03265(5) 0.41679(4) 0.23909(4) 0.02336(12) Uani 1 1 d . . . . .
N1 N 1.07667(17) 0.07166(16) 0.13193(14) 0.0177(4) Uani 1 1 d . . . . .
N2 N 0.89149(18) 0.00020(16) 0.20469(14) 0.0193(4) Uani 1 1 d . . . . .
N3 N 0.82767(17) 0.09809(16) 0.34212(14) 0.0196(4) Uani 1 1 d . . . . .
C1 C 1.1771(2) 0.10553(19) 0.11710(17) 0.0199(5) Uani 1 1 d . . . . .
C2 C 1.2621(2) 0.0560(2) 0.06542(18) 0.0231(5) Uani 1 1 d . . . . .
H1 H 1.333131 0.080834 0.053348 0.028 Uiso 1 1 calc R U . . .
C3 C 1.2403(2) -0.0307(2) 0.03203(18) 0.0268(6) Uani 1 1 d . . . . .
H2 H 1.296513 -0.064841 -0.004417 0.032 Uiso 1 1 calc R U . . .
C4 C 1.1371(2) -0.0674(2) 0.05159(18) 0.0241(5) Uani 1 1 d . . . . .
H3 H 1.122073 -0.127623 0.030473 0.029 Uiso 1 1 calc R U . . .
C5 C 1.0558(2) -0.01398(19) 0.10300(16) 0.0197(5) Uani 1 1 d . . . . .
C6 C 0.9447(2) -0.05011(19) 0.13854(17) 0.0209(5) Uani 1 1 d . . . . .
C7 C 0.8992(3) -0.1321(2) 0.11372(19) 0.0264(6) Uani 1 1 d . . . . .
H4 H 0.936882 -0.169160 0.067738 0.032 Uiso 1 1 calc R U . . .
C8 C 0.7972(3) -0.1576(2) 0.1584(2) 0.0296(6) Uani 1 1 d . . . . .
H5 H 0.761822 -0.209655 0.139437 0.036 Uiso 1 1 calc R U . . .
C9 C 0.7456(2) -0.1083(2) 0.2306(2) 0.0277(6) Uani 1 1 d . . . . .
H6 H 0.677202 -0.127818 0.263017 0.033 Uiso 1 1 calc R U . . .
C10 C 0.7975(2) -0.0297(2) 0.25360(18) 0.0219(5) Uani 1 1 d . . . . .
C11 C 0.7682(2) 0.0204(2) 0.33809(18) 0.0231(5) Uani 1 1 d . . . . .
C12 C 0.6983(2) -0.0180(2) 0.4136(2) 0.0286(6) Uani 1 1 d . . . . .
H7 H 0.652475 -0.070340 0.410312 0.034 Uiso 1 1 calc R U . . .
C13 C 0.6977(2) 0.0230(2) 0.4938(2) 0.0302(6) Uani 1 1 d . . . . .
H8 H 0.650034 -0.001218 0.546129 0.036 Uiso 1 1 calc R U . . .
C14 C 0.7653(2) 0.0985(2) 0.49900(19) 0.0278(6) Uani 1 1 d . . . . .
H9 H 0.768543 0.123298 0.554809 0.033 Uiso 1 1 calc R U . . .
C15 C 0.8287(2) 0.1370(2) 0.41934(18) 0.0222(5) Uani 1 1 d . . . . .
C16 C 1.1897(2) 0.30697(19) 0.06091(17) 0.0211(5) Uani 1 1 d . . . . .
C17 C 1.0905(2) 0.3455(2) 0.03697(18) 0.0238(5) Uani 1 1 d . . . . .
H10 H 1.024932 0.333983 0.077446 0.029 Uiso 1 1 calc R U . . .
C18 C 1.0872(2) 0.4009(2) -0.0461(2) 0.0277(6) Uani 1 1 d . . . . .
H11 H 1.019338 0.426396 -0.062467 0.033 Uiso 1 1 calc R U . . .
C19 C 1.1829(3) 0.4188(2) -0.10492(19) 0.0294(6) Uani 1 1 d . . . . .
H12 H 1.180625 0.457463 -0.161195 0.035 Uiso 1 1 calc R U . . .
C20 C 1.2821(2) 0.3804(2) -0.08175(19) 0.0274(6) Uani 1 1 d . . . . .
H13 H 1.347632 0.392652 -0.122176 0.033 Uiso 1 1 calc R U . . .
C21 C 1.2855(2) 0.3241(2) 0.00062(19) 0.0241(5) Uani 1 1 d . . . . .
H14 H 1.353319 0.297042 0.016027 0.029 Uiso 1 1 calc R U . . .
C22 C 1.3280(2) 0.2159(2) 0.19044(18) 0.0249(5) Uani 1 1 d . . . . .
C23 C 1.3774(2) 0.1258(3) 0.2206(2) 0.0325(6) Uani 1 1 d . . . . .
H15 H 1.341422 0.065783 0.223068 0.039 Uiso 1 1 calc R U . . .
C24 C 1.4799(3) 0.1246(3) 0.2471(3) 0.0444(8) Uani 1 1 d . . . . .
H16 H 1.514765 0.063227 0.266242 0.053 Uiso 1 1 calc R U . . .
C25 C 1.5311(3) 0.2121(3) 0.2457(3) 0.0479(9) Uani 1 1 d . . . . .
H17 H 1.600940 0.210838 0.263900 0.057 Uiso 1 1 calc R U . . .
C26 C 1.4811(3) 0.3015(3) 0.2179(2) 0.0462(9) Uani 1 1 d . . . . .
H18 H 1.516515 0.361546 0.217229 0.055 Uiso 1 1 calc R U . . .
C27 C 1.3794(3) 0.3041(3) 0.1909(2) 0.0334(7) Uani 1 1 d . . . . .
H19 H 1.344764 0.365819 0.172671 0.040 Uiso 1 1 calc R U . . .
C28 C 0.7888(2) 0.3367(2) 0.39971(18) 0.0219(5) Uani 1 1 d . . . . .
C29 C 0.7683(2) 0.3865(2) 0.31843(19) 0.0263(6) Uani 1 1 d . . . . .
H54 H 0.820979 0.384226 0.265732 0.032 Uiso 1 1 calc R U . . .
C30 C 0.6689(2) 0.4404(2) 0.3150(2) 0.0308(6) Uani 1 1 d . . . . .
H21 H 0.655359 0.476512 0.259845 0.037 Uiso 1 1 calc R U . . .
C31 C 0.5907(2) 0.4418(2) 0.3901(2) 0.0308(6) Uani 1 1 d . . . . .
H22 H 0.523458 0.478325 0.386617 0.037 Uiso 1 1 calc R U . . .
C32 C 0.6102(2) 0.3895(2) 0.4714(2) 0.0307(6) Uani 1 1 d . . . . .
H23 H 0.555693 0.389106 0.523139 0.037 Uiso 1 1 calc R U . . .
C33 C 0.7087(2) 0.3384(2) 0.47650(19) 0.0263(6) Uani 1 1 d . . . . .
H24 H 0.722651 0.304024 0.532256 0.032 Uiso 1 1 calc R U . . .
C34 C 0.9455(2) 0.2633(2) 0.51449(17) 0.0215(5) Uani 1 1 d . . . . .
C35 C 0.9873(2) 0.1825(2) 0.56551(19) 0.0272(6) Uani 1 1 d . . . . .
H25 H 0.990152 0.118180 0.546015 0.033 Uiso 1 1 calc R U . . .
C36 C 1.0248(3) 0.1955(3) 0.6446(2) 0.0377(7) Uani 1 1 d . . . . .
H26 H 1.051804 0.139724 0.679931 0.045 Uiso 1 1 calc R U . . .
C37 C 1.0235(3) 0.2892(3) 0.6728(2) 0.0402(8) Uani 1 1 d . . . . .
H27 H 1.050028 0.297677 0.727014 0.048 Uiso 1 1 calc R U . . .
C38 C 0.9837(3) 0.3698(3) 0.6222(2) 0.0420(8) Uani 1 1 d . . . . .
H28 H 0.983006 0.434229 0.641166 0.050 Uiso 1 1 calc R U . . .
C39 C 0.9445(3) 0.3571(2) 0.5432(2) 0.0329(7) Uani 1 1 d . . . . .
H29 H 0.916690 0.413026 0.508495 0.039 Uiso 1 1 calc R U . . .
O1 O 1.18570(17) 0.30052(15) 0.37640(14) 0.0282(4) Uani 1 1 d . . . . .
C40 C 1.2506(3) 0.2324(2) 0.4295(2) 0.0309(6) Uani 1 1 d . . . . .
H30 H 1.313425 0.203224 0.390713 0.037 Uiso 1 1 calc R U . A 1
H31 H 1.206336 0.178137 0.462783 0.037 Uiso 1 1 calc R U . A 1
C41 C 1.3322(11) 0.2939(7) 0.4595(12) 0.038(3) Uani 0.52(3) 1 d . . P B 2
H46 H 1.335068 0.277862 0.524739 0.046 Uiso 0.52(3) 1 calc R U P B 2
H47 H 1.405844 0.282068 0.425570 0.046 Uiso 0.52(3) 1 calc R U P B 2
C42 C 1.265(2) 0.3934(18) 0.4730(13) 0.056(4) Uani 0.48(3) 1 d . . P B 1
H48 H 1.333360 0.429923 0.456836 0.067 Uiso 0.48(3) 1 calc R U P B 1
H49 H 1.220136 0.422031 0.524710 0.067 Uiso 0.48(3) 1 calc R U P B 1
C43 C 1.2024(3) 0.4007(3) 0.3913(3) 0.0407(8) Uani 1 1 d . . . . .
H36 H 1.131582 0.437779 0.404721 0.049 Uiso 1 1 calc R U . B 1
H37 H 1.245215 0.435257 0.337252 0.049 Uiso 1 1 calc R U . B 1
C48 C 1.289(2) 0.2954(9) 0.4944(14) 0.050(4) Uani 0.48(3) 1 d . . P B 1
H50 H 1.253150 0.274898 0.556536 0.060 Uiso 0.48(3) 1 calc R U P B 1
H51 H 1.368588 0.283986 0.492835 0.060 Uiso 0.48(3) 1 calc R U P B 1
C49 C 1.294(2) 0.3933(16) 0.441(2) 0.076(7) Uani 0.52(3) 1 d . . P B 2
H52 H 1.353909 0.431763 0.404989 0.091 Uiso 0.52(3) 1 calc R U P B 2
H53 H 1.271776 0.422995 0.498115 0.091 Uiso 0.52(3) 1 calc R U P B 2
In3 In 0.40354(2) 0.78306(2) 0.22369(2) 0.02372(5) Uani 1 1 d . . . . .
Cl4 Cl 0.22920(6) 0.85728(6) 0.26380(5) 0.03253(15) Uani 1 1 d . . . . .
Cl5 Cl 0.51654(6) 0.87199(6) 0.10406(5) 0.03351(15) Uani 1 1 d . . . . .
Cl6 Cl 0.48103(6) 0.83252(7) 0.35067(5) 0.04041(18) Uani 1 1 d . . . . .
Cl7 Cl 0.44385(8) 0.61013(6) 0.25407(6) 0.04390(19) Uani 1 1 d . . . . .
O2 O 0.31930(16) 0.72617(15) 0.10624(13) 0.0262(4) Uani 1 1 d . . . . .
C50 C 0.3898(3) 0.6847(3) 0.0315(2) 0.0341(7) Uani 1 1 d . . . . .
H55 H 0.466674 0.680448 0.041853 0.041 Uiso 1 1 calc R U . . .
H56 H 0.384192 0.726534 -0.025824 0.041 Uiso 1 1 calc R U . . .
C51 C 0.2257(3) 0.6649(3) 0.1337(2) 0.0367(7) Uani 1 1 d . . . . .
H57 H 0.157289 0.705634 0.129990 0.044 Uiso 1 1 calc R U . . .
H58 H 0.224670 0.634797 0.196695 0.044 Uiso 1 1 calc R U . . .
C52 C 0.3506(3) 0.5831(3) 0.0284(3) 0.0562(11) Uani 1 1 d . . . . .
H59 H 0.356363 0.567601 -0.034714 0.067 Uiso 1 1 calc R U . . .
H60 H 0.394069 0.532135 0.061567 0.067 Uiso 1 1 calc R U . . .
C53 C 0.2357(4) 0.5863(3) 0.0718(3) 0.0614(12) Uani 1 1 d . . . . .
H61 H 0.216756 0.521434 0.105721 0.074 Uiso 1 1 calc R U . . .
H62 H 0.186559 0.602474 0.025972 0.074 Uiso 1 1 calc R U . . .

loop_
_atom_site_aniso_label
_atom_site_aniso_U_11
_atom_site_aniso_U_22
_atom_site_aniso_U_33
_atom_site_aniso_U_23
_atom_site_aniso_U_13
_atom_site_aniso_U_12
Rh1 0.01623(9) 0.01677(9) 0.01653(9) -0.00360(6) -0.00073(6) -0.00147(6)
In1 0.01673(8) 0.01831(8) 0.01659(8) -0.00408(6) -0.00078(6) -0.00184(6)
P1 0.0176(3) 0.0199(3) 0.0165(3) -0.0043(2) -0.0005(2) -0.0002(2)
P2 0.0161(3) 0.0199(3) 0.0182(3) -0.0033(2) 0.0006(2) -0.0019(2)
Cl1 0.0267(3) 0.0299(3) 0.0249(3) -0.0059(2) -0.0083(2) 0.0043(2)
Cl2 0.0227(3) 0.0192(3) 0.0226(3) -0.0015(2) -0.0028(2) 0.0006(2)
Cl3 0.0264(3) 0.0180(3) 0.0253(3) -0.0028(2) -0.0020(2) -0.0018(2)
N1 0.0180(10) 0.0188(10) 0.0158(9) -0.0043(8) -0.0001(8) 0.0014(8)
N2 0.0213(10) 0.0177(10) 0.0202(10) -0.0024(8) -0.0057(8) -0.0036(8)
N3 0.0168(10) 0.0222(11) 0.0189(10) -0.0028(8) 0.0007(8) -0.0015(8)
C1 0.0196(12) 0.0209(12) 0.0185(11) -0.0016(9) -0.0013(9) 0.0004(10)
C2 0.0208(12) 0.0271(14) 0.0201(12) -0.0045(10) 0.0012(10) 0.0012(10)
C3 0.0288(14) 0.0291(14) 0.0210(13) -0.0040(11) -0.0007(11) 0.0045(11)
C4 0.0310(14) 0.0226(13) 0.0193(12) -0.0050(10) -0.0052(10) 0.0030(11)
C5 0.0256(13) 0.0188(12) 0.0154(11) -0.0039(9) -0.0042(9) 0.0010(10)
C6 0.0282(13) 0.0180(12) 0.0177(11) -0.0025(9) -0.0070(10) -0.0010(10)
C7 0.0355(15) 0.0227(13) 0.0230(13) -0.0052(10) -0.0080(11) -0.0023(11)
C8 0.0352(16) 0.0264(14) 0.0311(15) -0.0075(11) -0.0115(12) -0.0071(12)
C9 0.0246(14) 0.0262(14) 0.0337(15) -0.0030(11) -0.0064(11) -0.0074(11)
C10 0.0202(12) 0.0208(12) 0.0252(13) -0.0018(10) -0.0052(10) -0.0023(10)
C11 0.0197(12) 0.0240(13) 0.0249(13) -0.0015(10) -0.0013(10) -0.0023(10)
C12 0.0247(14) 0.0267(14) 0.0336(15) -0.0037(11) 0.0010(12) -0.0077(11)
C13 0.0284(14) 0.0321(15) 0.0267(14) -0.0023(11) 0.0071(11) -0.0050(12)
C14 0.0302(15) 0.0279(14) 0.0232(13) -0.0055(11) 0.0051(11) -0.0023(11)
C15 0.0195(12) 0.0237(13) 0.0229(12) -0.0034(10) -0.0010(10) -0.0014(10)
C16 0.0225(13) 0.0196(12) 0.0208(12) -0.0031(9) 0.0000(10) -0.0049(10)
C17 0.0229(13) 0.0235(13) 0.0238(13) -0.0029(10) 0.0012(10) -0.0029(10)
C18 0.0301(15) 0.0240(14) 0.0286(14) -0.0021(11) -0.0048(11) 0.0018(11)
C19 0.0394(17) 0.0249(14) 0.0215(13) 0.0008(10) 0.0012(12) -0.0029(12)
C20 0.0298(14) 0.0234(13) 0.0268(14) -0.0025(11) 0.0048(11) -0.0067(11)
C21 0.0231(13) 0.0227(13) 0.0256(13) -0.0044(10) 0.0010(10) -0.0030(10)
C22 0.0178(12) 0.0337(15) 0.0226(13) -0.0042(11) -0.0006(10) -0.0009(11)
C23 0.0250(14) 0.0380(17) 0.0355(16) -0.0079(13) -0.0068(12) 0.0037(12)
C24 0.0258(16) 0.063(2) 0.0455(19) -0.0121(17) -0.0109(14) 0.0120(16)
C25 0.0205(15) 0.081(3) 0.0450(19) -0.0157(19) -0.0065(14) -0.0011(16)
C26 0.0350(18) 0.066(3) 0.0408(18) -0.0103(17) -0.0047(15) -0.0224(17)
C27 0.0317(16) 0.0391(17) 0.0312(15) -0.0053(13) -0.0050(12) -0.0107(13)
C28 0.0197(12) 0.0227(13) 0.0237(13) -0.0081(10) -0.0014(10) 0.0002(10)
C29 0.0238(13) 0.0273(14) 0.0267(14) -0.0002(11) -0.0025(11) -0.0011(11)
C30 0.0246(14) 0.0326(16) 0.0344(15) 0.0045(12) -0.0081(12) -0.0005(12)
C31 0.0231(14) 0.0319(15) 0.0372(16) -0.0039(12) -0.0057(12) 0.0031(11)
C32 0.0257(14) 0.0341(16) 0.0310(15) -0.0081(12) 0.0016(12) 0.0024(12)
C33 0.0263(14) 0.0296(14) 0.0220(13) -0.0026(11) -0.0018(11) 0.0017(11)
C34 0.0173(12) 0.0262(13) 0.0201(12) -0.0035(10) -0.0002(9) 0.0000(10)
C35 0.0259(14) 0.0308(15) 0.0238(13) -0.0022(11) -0.0024(11) 0.0024(11)
C36 0.0295(16) 0.053(2) 0.0277(15) 0.0056(14) -0.0055(12) 0.0062(14)
C37 0.0337(17) 0.062(2) 0.0279(15) -0.0119(15) -0.0104(13) 0.0026(16)
C38 0.049(2) 0.045(2) 0.0379(17) -0.0195(15) -0.0190(15) 0.0053(16)
C39 0.0404(17) 0.0311(16) 0.0307(15) -0.0074(12) -0.0160(13) 0.0049(13)
O1 0.0303(10) 0.0231(10) 0.0350(11) -0.0055(8) -0.0145(9) -0.0022(8)
C40 0.0282(15) 0.0320(16) 0.0339(15) -0.0030(12) -0.0098(12) -0.0012(12)
C41 0.032(5) 0.045(4) 0.045(6) -0.014(4) -0.019(4) -0.004(4)
C42 0.070(9) 0.056(7) 0.057(8) -0.032(7) -0.045(7) 0.014(7)
C43 0.048(2) 0.0289(16) 0.052(2) -0.0116(14) -0.0207(16) -0.0047(14)
C48 0.055(10) 0.059(6) 0.049(7) -0.020(5) -0.040(7) 0.005(6)
C49 0.098(15) 0.047(6) 0.107(17) -0.022(9) -0.074(13) -0.017(8)
In3 0.01890(9) 0.02961(10) 0.02120(9) -0.00146(7) 0.00074(6) -0.00155(7)
Cl4 0.0249(3) 0.0447(4) 0.0265(3) -0.0085(3) 0.0004(3) 0.0067(3)
Cl5 0.0291(3) 0.0429(4) 0.0265(3) -0.0029(3) 0.0057(3) -0.0118(3)
Cl6 0.0285(3) 0.0667(5) 0.0277(3) -0.0086(3) -0.0020(3) -0.0142(3)
Cl7 0.0498(5) 0.0358(4) 0.0446(4) 0.0045(3) -0.0137(4) 0.0100(3)
O2 0.0225(9) 0.0267(10) 0.0289(10) -0.0040(8) -0.0008(8) -0.0026(8)
C50 0.0328(16) 0.0376(17) 0.0320(15) -0.0107(13) 0.0004(12) -0.0036(13)
C51 0.0241(15) 0.0385(18) 0.0473(19) -0.0045(14) -0.0030(13) -0.0070(13)
C52 0.048(2) 0.041(2) 0.079(3) -0.029(2) 0.007(2) -0.0063(17)
C53 0.071(3) 0.050(2) 0.063(3) -0.015(2) 0.013(2) -0.034(2)

loop_
_atom_type_symbol
_atom_type_description
_atom_type_scat_dispersion_real
_atom_type_scat_dispersion_imag
_atom_type_scat_source
C C 0.0181 0.0091 'International Tables Vol C Tables 4.2.6.8 and 6.1.1.4'
H H 0.0000 0.0000 'International Tables Vol C Tables 4.2.6.8 and 6.1.1.4'
N N 0.0311 0.0180 'International Tables Vol C Tables 4.2.6.8 and 6.1.1.4'
O O 0.0492 0.0322 'International Tables Vol C Tables 4.2.6.8 and 6.1.1.4'
P P 0.2955 0.4335 'International Tables Vol C Tables 4.2.6.8 and 6.1.1.4'
Cl Cl 0.3639 0.7018 'International Tables Vol C Tables 4.2.6.8 and 6.1.1.4'
Rh Rh 0.0927 3.6045 'International Tables Vol C Tables 4.2.6.8 and 6.1.1.4'
In In 0.0822 5.0449 'International Tables Vol C Tables 4.2.6.8 and 6.1.1.4'

loop_
_geom_angle_atom_site_label_1
_geom_angle_atom_site_label_2
_geom_angle_atom_site_label_3
_geom_angle
_geom_angle_site_symmetry_1
_geom_angle_site_symmetry_3
_geom_angle_publ_flag
P2 Rh1 Cl3 91.46(2) . . ?
P2 Rh1 P1 167.31(2) . . ?
Cl3 Rh1 P1 93.69(2) . . ?
P2 Rh1 O1 94.91(6) . . ?
Cl3 Rh1 O1 87.53(5) . . ?
P1 Rh1 O1 96.90(6) . . ?
P2 Rh1 Cl2 88.21(2) . . ?
Cl3 Rh1 Cl2 177.60(2) . . ?
P1 Rh1 Cl2 87.12(2) . . ?
O1 Rh1 Cl2 90.13(5) . . ?
P2 Rh1 In1 84.074(17) . . ?
Cl3 Rh1 In1 106.485(17) . . ?
P1 Rh1 In1 83.342(17) . . ?
O1 Rh1 In1 165.96(5) . . ?
Cl2 Rh1 In1 75.850(16) . . ?
N2 In1 N3 69.93(8) . . ?
N2 In1 N1 69.78(8) . . ?
N3 In1 N1 129.73(8) . . ?
N2 In1 Cl1 91.12(6) . . ?
N3 In1 Cl1 102.76(6) . . ?
N1 In1 Cl1 106.81(6) . . ?
N2 In1 Rh1 143.63(5) . . ?
N3 In1 Rh1 97.88(6) . . ?
N1 In1 Rh1 97.06(6) . . ?
Cl1 In1 Rh1 125.233(18) . . ?
C34 P1 C28 104.09(12) . . ?
C34 P1 C15 106.05(12) . . ?
C28 P1 C15 94.60(12) . . ?
C34 P1 Rh1 112.07(9) . . ?
C28 P1 Rh1 124.18(9) . . ?
C15 P1 Rh1 113.43(9) . . ?
C22 P2 C16 106.31(12) . . ?
C22 P2 C1 103.83(13) . . ?
C16 P2 C1 97.31(12) . . ?
C22 P2 Rh1 112.67(9) . . ?
C16 P2 Rh1 120.25(9) . . ?
C1 P2 Rh1 114.34(8) . . ?
C1 N1 C5 121.4(2) . . ?
C1 N1 In1 119.44(17) . . ?
C5 N1 In1 119.00(17) . . ?
C6 N2 C10 122.0(2) . . ?
C6 N2 In1 119.39(17) . . ?
C10 N2 In1 117.52(18) . . ?
C15 N3 C11 121.8(2) . . ?
C15 N3 In1 119.55(17) . . ?
C11 N3 In1 118.36(17) . . ?
N1 C1 C2 120.6(2) . . ?
N1 C1 P2 114.52(19) . . ?
C2 C1 P2 124.8(2) . . ?
C3 C2 C1 118.4(3) . . ?
C3 C2 H1 120.8 . . ?
C1 C2 H1 120.8 . . ?
C4 C3 C2 120.4(3) . . ?
C4 C3 H2 119.8 . . ?
C2 C3 H2 119.8 . . ?
C3 C4 C5 118.3(3) . . ?
C3 C4 H3 120.8 . . ?
C5 C4 H3 120.8 . . ?
N1 C5 C4 120.8(2) . . ?
N1 C5 C6 114.6(2) . . ?
C4 C5 C6 124.3(2) . . ?
N2 C6 C7 120.4(3) . . ?
N2 C6 C5 113.2(2) . . ?
C7 C6 C5 126.2(3) . . ?
C8 C7 C6 117.7(3) . . ?
C8 C7 H4 121.1 . . ?
C6 C7 H4 121.1 . . ?
C7 C8 C9 121.2(3) . . ?
C7 C8 H5 119.4 . . ?
C9 C8 H5 119.4 . . ?
C10 C9 C8 117.7(3) . . ?
C10 C9 H6 121.2 . . ?
C8 C9 H6 121.2 . . ?
N2 C10 C9 120.6(3) . . ?
N2 C10 C11 112.6(2) . . ?
C9 C10 C11 126.3(3) . . ?
N3 C11 C12 120.6(3) . . ?
N3 C11 C10 114.7(2) . . ?
C12 C11 C10 123.9(3) . . ?
C13 C12 C11 117.7(3) . . ?
C13 C12 H7 121.1 . . ?
C11 C12 H7 121.1 . . ?
C14 C13 C12 121.2(3) . . ?
C14 C13 H8 119.4 . . ?
C12 C13 H8 119.4 . . ?
C13 C14 C15 117.8(3) . . ?
C13 C14 H9 121.1 . . ?
C15 C14 H9 121.1 . . ?
N3 C15 C14 120.5(3) . . ?
N3 C15 P1 113.46(19) . . ?
C14 C15 P1 125.6(2) . . ?
C17 C16 C21 119.3(2) . . ?
C17 C16 P2 118.8(2) . . ?
C21 C16 P2 121.5(2) . . ?
C18 C17 C16 120.2(3) . . ?
C18 C17 H10 119.9 . . ?
C16 C17 H10 119.9 . . ?
C19 C18 C17 120.1(3) . . ?
C19 C18 H11 120.0 . . ?
C17 C18 H11 120.0 . . ?
C18 C19 C20 120.1(3) . . ?
C18 C19 H12 119.9 . . ?
C20 C19 H12 119.9 . . ?
C19 C20 C21 119.9(3) . . ?
C19 C20 H13 120.0 . . ?
C21 C20 H13 120.0 . . ?
C20 C21 C16 120.3(3) . . ?
C20 C21 H14 119.8 . . ?
C16 C21 H14 119.8 . . ?
C23 C22 C27 119.7(3) . . ?
C23 C22 P2 121.5(2) . . ?
C27 C22 P2 118.2(2) . . ?
C24 C23 C22 119.6(3) . . ?
C24 C23 H15 120.2 . . ?
C22 C23 H15 120.2 . . ?
C25 C24 C23 120.2(4) . . ?
C25 C24 H16 119.9 . . ?
C23 C24 H16 119.9 . . ?
C26 C25 C24 120.2(3) . . ?
C26 C25 H17 119.9 . . ?
C24 C25 H17 119.9 . . ?
C25 C26 C27 120.3(4) . . ?
C25 C26 H18 119.9 . . ?
C27 C26 H18 119.9 . . ?
C26 C27 C22 120.0(3) . . ?
C26 C27 H19 120.0 . . ?
C22 C27 H19 120.0 . . ?
C29 C28 C33 119.8(3) . . ?
C29 C28 P1 120.9(2) . . ?
C33 C28 P1 118.5(2) . . ?
C28 C29 C30 119.1(3) . . ?
C28 C29 H54 120.5 . . ?
C30 C29 H54 120.5 . . ?
C31 C30 C29 121.0(3) . . ?
C31 C30 H21 119.5 . . ?
C29 C30 H21 119.5 . . ?
C30 C31 C32 119.9(3) . . ?
C30 C31 H22 120.1 . . ?
C32 C31 H22 120.1 . . ?
C33 C32 C31 119.7(3) . . ?
C33 C32 H23 120.1 . . ?
C31 C32 H23 120.1 . . ?
C32 C33 C28 120.5(3) . . ?
C32 C33 H24 119.8 . . ?
C28 C33 H24 119.8 . . ?
C35 C34 C39 119.0(3) . . ?
C35 C34 P1 121.5(2) . . ?
C39 C34 P1 119.0(2) . . ?
C36 C35 C34 120.1(3) . . ?
C36 C35 H25 120.0 . . ?
C34 C35 H25 120.0 . . ?
C35 C36 C37 120.6(3) . . ?
C35 C36 H26 119.7 . . ?
C37 C36 H26 119.7 . . ?
C38 C37 C36 119.8(3) . . ?
C38 C37 H27 120.1 . . ?
C36 C37 H27 120.1 . . ?
C37 C38 C39 120.0(3) . . ?
C37 C38 H28 120.0 . . ?
C39 C38 H28 120.0 . . ?
C38 C39 C34 120.6(3) . . ?
C38 C39 H29 119.7 . . ?
C34 C39 H29 119.7 . . ?
C43 O1 C40 109.6(2) . . ?
C43 O1 Rh1 126.57(18) . . ?
C40 O1 Rh1 123.56(17) . . ?
O1 C40 C41 106.1(4) . . ?
O1 C40 C48 104.6(5) . . ?
O1 C40 H30 110.8 . . ?
C48 C40 H30 110.8 . . ?
O1 C40 H31 110.8 . . ?
C48 C40 H31 110.8 . . ?
H30 C40 H31 108.9 . . ?
C49 C41 C40 104.8(10) . . ?
C49 C41 H46 110.8 . . ?
C40 C41 H46 110.8 . . ?
C49 C41 H47 110.8 . . ?
C40 C41 H47 110.8 . . ?
H46 C41 H47 108.9 . . ?
C48 C42 C43 106.3(14) . . ?
C48 C42 H48 110.5 . . ?
C43 C42 H48 110.5 . . ?
C48 C42 H49 110.5 . . ?
C43 C42 H49 110.5 . . ?
H48 C42 H49 108.7 . . ?
O1 C43 C49 105.2(9) . . ?
O1 C43 C42 106.4(9) . . ?
O1 C43 H36 110.4 . . ?
C42 C43 H36 110.4 . . ?
O1 C43 H37 110.4 . . ?
C42 C43 H37 110.4 . . ?
H36 C43 H37 108.6 . . ?
C42 C48 C40 111.5(10) . . ?
C42 C48 H50 109.3 . . ?
C40 C48 H50 109.3 . . ?
C42 C48 H51 109.3 . . ?
C40 C48 H51 109.3 . . ?
H50 C48 H51 108.0 . . ?
C41 C49 C43 112.2(12) . . ?
C41 C49 H52 109.2 . . ?
C43 C49 H52 109.2 . . ?
C41 C49 H53 109.2 . . ?
C43 C49 H53 109.2 . . ?
H52 C49 H53 107.9 . . ?
Cl4 In3 Cl5 115.24(3) . . ?
Cl4 In3 Cl7 122.83(3) . . ?
Cl5 In3 Cl7 117.82(3) . . ?
Cl4 In3 O2 82.85(5) . . ?
Cl5 In3 O2 85.35(5) . . ?
Cl7 In3 O2 81.70(5) . . ?
Cl4 In3 Cl6 95.75(3) . . ?
Cl5 In3 Cl6 98.75(3) . . ?
Cl7 In3 Cl6 95.88(3) . . ?
O2 In3 Cl6 175.88(5) . . ?
C51 O2 C50 108.7(2) . . ?
C51 O2 In3 117.62(18) . . ?
C50 O2 In3 118.19(17) . . ?
O2 C50 C52 106.0(3) . . ?
O2 C50 H55 110.5 . . ?
C52 C50 H55 110.5 . . ?
O2 C50 H56 110.5 . . ?
C52 C50 H56 110.5 . . ?
H55 C50 H56 108.7 . . ?
O2 C51 C53 107.4(3) . . ?
O2 C51 H57 110.2 . . ?
C53 C51 H57 110.2 . . ?
O2 C51 H58 110.2 . . ?
C53 C51 H58 110.2 . . ?
H57 C51 H58 108.5 . . ?
C53 C52 C50 105.5(3) . . ?
C53 C52 H59 110.6 . . ?
C50 C52 H59 110.6 . . ?
C53 C52 H60 110.6 . . ?
C50 C52 H60 110.6 . . ?
H59 C52 H60 108.8 . . ?
C52 C53 C51 105.8(3) . . ?
C52 C53 H61 110.6 . . ?
C51 C53 H61 110.6 . . ?
C52 C53 H62 110.6 . . ?
C51 C53 H62 110.6 . . ?
H61 C53 H62 108.7 . . ?

loop_
_geom_bond_atom_site_label_1
_geom_bond_atom_site_label_2
_geom_bond_distance
_geom_bond_site_symmetry_2
_geom_bond_publ_flag
Rh1 P2 2.3370(6) . ?
Rh1 Cl3 2.3402(6) . ?
Rh1 P1 2.3432(6) . ?
Rh1 O1 2.3489(19) . ?
Rh1 Cl2 2.3545(6) . ?
Rh1 In1 2.5016(2) . ?
In1 N2 2.253(2) . ?
In1 N3 2.256(2) . ?
In1 N1 2.275(2) . ?
In1 Cl1 2.3974(6) . ?
P1 C34 1.811(3) . ?
P1 C28 1.824(3) . ?
P1 C15 1.872(3) . ?
P2 C22 1.816(3) . ?
P2 C16 1.836(3) . ?
P2 C1 1.864(3) . ?
N1 C1 1.337(3) . ?
N1 C5 1.342(3) . ?
N2 C6 1.338(3) . ?
N2 C10 1.342(3) . ?
N3 C15 1.336(4) . ?
N3 C11 1.340(4) . ?
C1 C2 1.396(4) . ?
C2 C3 1.390(4) . ?
C2 H1 0.9500 . ?
C3 C4 1.384(4) . ?
C3 H2 0.9500 . ?
C4 C5 1.392(4) . ?
C4 H3 0.9500 . ?
C5 C6 1.495(4) . ?
C6 C7 1.394(4) . ?
C7 C8 1.386(4) . ?
C7 H4 0.9500 . ?
C8 C9 1.393(4) . ?
C8 H5 0.9500 . ?
C9 C10 1.385(4) . ?
C9 H6 0.9500 . ?
C10 C11 1.497(4) . ?
C11 C12 1.394(4) . ?
C12 C13 1.388(4) . ?
C12 H7 0.9500 . ?
C13 C14 1.384(4) . ?
C13 H8 0.9500 . ?
C14 C15 1.398(4) . ?
C14 H9 0.9500 . ?
C16 C17 1.392(4) . ?
C16 C21 1.397(4) . ?
C17 C18 1.392(4) . ?
C17 H10 0.9500 . ?
C18 C19 1.387(4) . ?
C18 H11 0.9500 . ?
C19 C20 1.388(4) . ?
C19 H12 0.9500 . ?
C20 C21 1.389(4) . ?
C20 H13 0.9500 . ?
C21 H14 0.9500 . ?
C22 C23 1.394(4) . ?
C22 C27 1.395(4) . ?
C23 C24 1.394(4) . ?
C23 H15 0.9500 . ?
C24 C25 1.382(6) . ?
C24 H16 0.9500 . ?
C25 C26 1.380(6) . ?
C25 H17 0.9500 . ?
C26 C27 1.385(5) . ?
C26 H18 0.9500 . ?
C27 H19 0.9500 . ?
C28 C29 1.384(4) . ?
C28 C33 1.407(4) . ?
C29 C30 1.400(4) . ?
C29 H54 0.9500 . ?
C30 C31 1.375(4) . ?
C30 H21 0.9500 . ?
C31 C32 1.394(4) . ?
C31 H22 0.9500 . ?
C32 C33 1.377(4) . ?
C32 H23 0.9500 . ?
C33 H24 0.9500 . ?
C34 C35 1.388(4) . ?
C34 C39 1.391(4) . ?
C35 C36 1.381(4) . ?
C35 H25 0.9500 . ?
C36 C37 1.386(5) . ?
C36 H26 0.9500 . ?
C37 C38 1.373(5) . ?
C37 H27 0.9500 . ?
C38 C39 1.390(4) . ?
C38 H28 0.9500 . ?
C39 H29 0.9500 . ?
O1 C43 1.437(4) . ?
O1 C40 1.445(4) . ?
C40 C41 1.507(9) . ?
C40 C48 1.519(10) . ?
C40 H30 0.9900 . ?
C40 H31 0.9900 . ?
C41 C49 1.42(2) . ?
C41 H46 0.9900 . ?
C41 H47 0.9900 . ?
C42 C48 1.36(3) . ?
C42 C43 1.55(2) . ?
C42 H48 0.9900 . ?
C42 H49 0.9900 . ?
C43 C49 1.45(2) . ?
C43 H36 0.9900 . ?
C43 H37 0.9900 . ?
C48 H50 0.9900 . ?
C48 H51 0.9900 . ?
C49 H52 0.9900 . ?
C49 H53 0.9900 . ?
In3 Cl4 2.3511(7) . ?
In3 Cl5 2.3718(7) . ?
In3 Cl7 2.3775(8) . ?
In3 O2 2.417(2) . ?
In3 Cl6 2.4524(8) . ?
O2 C51 1.454(4) . ?
O2 C50 1.459(4) . ?
C50 C52 1.501(5) . ?
C50 H55 0.9900 . ?
C50 H56 0.9900 . ?
C51 C53 1.485(5) . ?
C51 H57 0.9900 . ?
C51 H58 0.9900 . ?
C52 C53 1.476(6) . ?
C52 H59 0.9900 . ?
C52 H60 0.9900 . ?
C53 H61 0.9900 . ?
C53 H62 0.9900 . ?

loop_
_geom_torsion_atom_site_label_1
_geom_torsion_atom_site_label_2
_geom_torsion_atom_site_label_3
_geom_torsion_atom_site_label_4
_geom_torsion
_geom_torsion_site_symmetry_1
_geom_torsion_site_symmetry_2
_geom_torsion_site_symmetry_3
_geom_torsion_site_symmetry_4
_geom_torsion_publ_flag
C5 N1 C1 C2 4.5(4) . . . . ?
In1 N1 C1 C2 179.59(19) . . . . ?
C5 N1 C1 P2 -178.31(18) . . . . ?
In1 N1 C1 P2 -3.2(2) . . . . ?
C22 P2 C1 N1 150.17(19) . . . . ?
C16 P2 C1 N1 -101.0(2) . . . . ?
Rh1 P2 C1 N1 27.0(2) . . . . ?
C22 P2 C1 C2 -32.7(3) . . . . ?
C16 P2 C1 C2 76.1(2) . . . . ?
Rh1 P2 C1 C2 -155.9(2) . . . . ?
N1 C1 C2 C3 -1.7(4) . . . . ?
P2 C1 C2 C3 -178.7(2) . . . . ?
C1 C2 C3 C4 -1.4(4) . . . . ?
C2 C3 C4 C5 1.8(4) . . . . ?
C1 N1 C5 C4 -4.0(4) . . . . ?
In1 N1 C5 C4 -179.13(18) . . . . ?
C1 N1 C5 C6 169.8(2) . . . . ?
In1 N1 C5 C6 -5.3(3) . . . . ?
C3 C4 C5 N1 0.8(4) . . . . ?
C3 C4 C5 C6 -172.4(2) . . . . ?
C10 N2 C6 C7 4.9(4) . . . . ?
In1 N2 C6 C7 -162.67(19) . . . . ?
C10 N2 C6 C5 -170.5(2) . . . . ?
In1 N2 C6 C5 21.9(3) . . . . ?
N1 C5 C6 N2 -10.4(3) . . . . ?
C4 C5 C6 N2 163.1(2) . . . . ?
N1 C5 C6 C7 174.5(2) . . . . ?
C4 C5 C6 C7 -11.9(4) . . . . ?
N2 C6 C7 C8 1.3(4) . . . . ?
C5 C6 C7 C8 176.1(3) . . . . ?
C6 C7 C8 C9 -5.2(4) . . . . ?
C7 C8 C9 C10 3.0(4) . . . . ?
C6 N2 C10 C9 -7.2(4) . . . . ?
In1 N2 C10 C9 160.5(2) . . . . ?
C6 N2 C10 C11 164.6(2) . . . . ?
In1 N2 C10 C11 -27.6(3) . . . . ?
C8 C9 C10 N2 3.2(4) . . . . ?
C8 C9 C10 C11 -167.5(3) . . . . ?
C15 N3 C11 C12 5.1(4) . . . . ?
In1 N3 C11 C12 179.1(2) . . . . ?
C15 N3 C11 C10 -165.2(2) . . . . ?
In1 N3 C11 C10 8.9(3) . . . . ?
N2 C10 C11 N3 12.0(3) . . . . ?
C9 C10 C11 N3 -176.7(3) . . . . ?
N2 C10 C11 C12 -157.9(3) . . . . ?
C9 C10 C11 C12 13.4(4) . . . . ?
N3 C11 C12 C13 -4.0(4) . . . . ?
C10 C11 C12 C13 165.3(3) . . . . ?
C11 C12 C13 C14 -0.8(5) . . . . ?
C12 C13 C14 C15 4.4(5) . . . . ?
C11 N3 C15 C14 -1.3(4) . . . . ?
In1 N3 C15 C14 -175.2(2) . . . . ?
C11 N3 C15 P1 -174.8(2) . . . . ?
In1 N3 C15 P1 11.3(3) . . . . ?
C13 C14 C15 N3 -3.4(4) . . . . ?
C13 C14 C15 P1 169.2(2) . . . . ?
C34 P1 C15 N3 -157.6(2) . . . . ?
C28 P1 C15 N3 96.3(2) . . . . ?
Rh1 P1 C15 N3 -34.2(2) . . . . ?
C34 P1 C15 C14 29.2(3) . . . . ?
C28 P1 C15 C14 -76.9(3) . . . . ?
Rh1 P1 C15 C14 152.7(2) . . . . ?
C22 P2 C16 C17 -164.9(2) . . . . ?
C1 P2 C16 C17 88.3(2) . . . . ?
Rh1 P2 C16 C17 -35.5(2) . . . . ?
C22 P2 C16 C21 21.8(3) . . . . ?
C1 P2 C16 C21 -85.0(2) . . . . ?
Rh1 P2 C16 C21 151.26(19) . . . . ?
C21 C16 C17 C18 -0.3(4) . . . . ?
P2 C16 C17 C18 -173.7(2) . . . . ?
C16 C17 C18 C19 -0.7(4) . . . . ?
C17 C18 C19 C20 0.9(5) . . . . ?
C18 C19 C20 C21 -0.1(5) . . . . ?
C19 C20 C21 C16 -0.9(4) . . . . ?
C17 C16 C21 C20 1.1(4) . . . . ?
P2 C16 C21 C20 174.4(2) . . . . ?
C16 P2 C22 C23 -137.8(2) . . . . ?
C1 P2 C22 C23 -35.8(3) . . . . ?
Rh1 P2 C22 C23 88.5(2) . . . . ?
C16 P2 C22 C27 51.1(3) . . . . ?
C1 P2 C22 C27 153.1(2) . . . . ?
Rh1 P2 C22 C27 -82.6(2) . . . . ?
C27 C22 C23 C24 -2.8(5) . . . . ?
P2 C22 C23 C24 -173.8(3) . . . . ?
C22 C23 C24 C25 1.6(5) . . . . ?
C23 C24 C25 C26 -0.1(6) . . . . ?
C24 C25 C26 C27 -0.2(6) . . . . ?
C25 C26 C27 C22 -1.0(5) . . . . ?
C23 C22 C27 C26 2.5(5) . . . . ?
P2 C22 C27 C26 173.8(3) . . . . ?
C34 P1 C28 C29 147.4(2) . . . . ?
C15 P1 C28 C29 -104.7(2) . . . . ?
Rh1 P1 C28 C29 17.8(3) . . . . ?
C34 P1 C28 C33 -42.9(3) . . . . ?
C15 P1 C28 C33 64.9(2) . . . . ?
Rh1 P1 C28 C33 -172.58(18) . . . . ?
C33 C28 C29 C30 1.9(4) . . . . ?
P1 C28 C29 C30 171.4(2) . . . . ?
C28 C29 C30 C31 -2.0(5) . . . . ?
C29 C30 C31 C32 0.4(5) . . . . ?
C30 C31 C32 C33 1.4(5) . . . . ?
C31 C32 C33 C28 -1.5(5) . . . . ?
C29 C28 C33 C32 -0.2(4) . . . . ?
P1 C28 C33 C32 -169.9(2) . . . . ?
C28 P1 C34 C35 144.6(2) . . . . ?
C15 P1 C34 C35 45.5(3) . . . . ?
Rh1 P1 C34 C35 -78.8(2) . . . . ?
C28 P1 C34 C39 -43.0(3) . . . . ?
C15 P1 C34 C39 -142.1(2) . . . . ?
Rh1 P1 C34 C39 93.6(2) . . . . ?
C39 C34 C35 C36 1.5(4) . . . . ?
P1 C34 C35 C36 173.9(2) . . . . ?
C34 C35 C36 C37 -1.5(5) . . . . ?
C35 C36 C37 C38 0.5(5) . . . . ?
C36 C37 C38 C39 0.3(6) . . . . ?
C37 C38 C39 C34 -0.3(6) . . . . ?
C35 C34 C39 C38 -0.6(5) . . . . ?
P1 C34 C39 C38 -173.2(3) . . . . ?
C43 O1 C40 C41 -15.0(8) . . . . ?
Rh1 O1 C40 C41 170.9(8) . . . . ?
C43 O1 C40 C48 12.4(12) . . . . ?
Rh1 O1 C40 C48 -161.7(11) . . . . ?
O1 C40 C41 C49 13.2(11) . . . . ?
C40 O1 C43 C49 10.7(15) . . . . ?
Rh1 O1 C43 C49 -175.4(15) . . . . ?
C40 O1 C43 C42 -11.1(9) . . . . ?
Rh1 O1 C43 C42 162.8(9) . . . . ?
C48 C42 C43 O1 5.0(16) . . . . ?
C43 C42 C48 C40 3(2) . . . . ?
O1 C40 C48 C42 -9(2) . . . . ?
C40 C41 C49 C43 -7.0(19) . . . . ?
O1 C43 C49 C41 -2(2) . . . . ?
C51 O2 C50 C52 -13.1(4) . . . . ?
In3 O2 C50 C52 124.3(3) . . . . ?
C50 O2 C51 C53 -2.7(4) . . . . ?
In3 O2 C51 C53 -140.5(3) . . . . ?
O2 C50 C52 C53 23.9(5) . . . . ?
C50 C52 C53 C51 -25.5(5) . . . . ?
O2 C51 C53 C52 17.7(5) . . . . ?
